data_7020983
loop_
_publ_author_name
'Redshaw, Carl'
'Rowe, Oliver'
'Hughes, David L.'
'Fuller, Anna-Marie'
'Ibarra, Ilich A.'
'Humphrey, Simon M.'

_publ_section_title
;
 New structural motifs in lithium and zinc calix[4]arene chemistry.
;
_journal_issue 6
_journal_name_full 'Dalton transactions (Cambridge, England : 2003)'
_journal_page_first 1983
_journal_page_last 1986
_journal_paper_doi 10.1039/c2dt32986g
_journal_volume 42
_journal_year 2013
_chemical_formula_moiety 'C32 H26 Li2 O8'
_chemical_formula_structural '[Li2-{calix-4-arene-(OH)2,-(OCH2COO)}].solvent?'
_chemical_formula_sum 'C32 H26 Li2 O8'
_chemical_formula_weight 552.41
_chemical_name_common 'Compound 1'
_chemical_name_systematic
;
?
;
_space_group_IT_number 148
_symmetry_cell_setting trigonal
_symmetry_space_group_name_Hall '-R 3'
_symmetry_space_group_name_H-M 'R -3 :H'
_atom_sites_solution_hydrogens geom
_atom_sites_solution_primary direct
_atom_sites_solution_secondary difmap
_audit_creation_method 'SHELXL-97 and CrysAlisPro RED'
_cell_angle_alpha 90.00
_cell_angle_beta 90.00
_cell_angle_gamma 120.00
_cell_formula_units_Z 18
_cell_length_a 35.2552(11)
_cell_length_b 35.2552(11)
_cell_length_c 11.7244(3)
_cell_measurement_reflns_used 10899
_cell_measurement_temperature 140(1)
_cell_measurement_theta_max 22.9893
_cell_measurement_theta_min 3.4603
_cell_volume 12620.2(6)
_computing_cell_refinement
;
CrysAlisPro RED, Oxford Diffraction Ltd., Version 1.171.33.55
;
_computing_data_collection
;
CrysAlisPro CCD, Oxford Diffraction Ltd., Version 1.171.33.55
;
_computing_data_reduction
;
CrysAlisPro RED, Oxford Diffraction Ltd., Version 1.171.33.55
;
_computing_molecular_graphics 'ORTEP (Johnson, 1976 and Farrugia, 1997)'
_computing_publication_material 'SHELXL-97 (Sheldrick, 2008) and WINGX (Farrugia, 1999)'
_computing_structure_refinement 'SHELXL-97 (Sheldrick, 2008)'
_computing_structure_solution 'SHELXS-97 (Sheldrick, 2008)'
_diffrn_ambient_temperature 140(1)
_diffrn_detector_area_resol_mean 16.0050
_diffrn_measured_fraction_theta_full 0.996
_diffrn_measured_fraction_theta_max 0.996
_diffrn_measurement_device_type 'Oxford Diffraction Xcalibur 3/Sapphire3 CCD'
_diffrn_measurement_method 'Thin slice \f and \w scans'
_diffrn_radiation_monochromator graphite
_diffrn_radiation_source 'Enhance (Mo) X-ray Source'
_diffrn_radiation_type Mo-K\a
_diffrn_radiation_wavelength 0.71073
_diffrn_reflns_av_R_equivalents 0.0649
_diffrn_reflns_av_sigmaI/netI 0.0456
_diffrn_reflns_limit_h_max 38
_diffrn_reflns_limit_h_min -38
_diffrn_reflns_limit_k_max 38
_diffrn_reflns_limit_k_min -38
_diffrn_reflns_limit_l_max 12
_diffrn_reflns_limit_l_min -12
_diffrn_reflns_number 49096
_diffrn_reflns_theta_full 22.99
_diffrn_reflns_theta_max 22.99
_diffrn_reflns_theta_min 3.47
_exptl_absorpt_coefficient_mu 0.093
_exptl_absorpt_correction_T_max 1.071
_exptl_absorpt_correction_T_min 0.845
_exptl_absorpt_correction_type multi-scan
_exptl_absorpt_process_details
;
CrysAlisPro RED, Oxford Diffraction Ltd., Version 1.171.33.55
Empirical absorption correction using spherical harmonics,
implemented in SCALE3 ABSPACK scaling algorithm.
;
_exptl_crystal_colour pink
_exptl_crystal_density_diffrn 1.308
_exptl_crystal_density_method 'not measured'
_exptl_crystal_description 'hexagonal prism'
_exptl_crystal_F_000 5184
_exptl_crystal_size_max 0.37
_exptl_crystal_size_mid 0.26
_exptl_crystal_size_min 0.23
_refine_diff_density_max 0.351
_refine_diff_density_min -0.331
_refine_diff_density_rms 0.051
_refine_ls_extinction_method none
_refine_ls_goodness_of_fit_ref 0.990
_refine_ls_hydrogen_treatment mixed
_refine_ls_matrix_type full
_refine_ls_number_parameters 428
_refine_ls_number_reflns 3890
_refine_ls_number_restraints 0
_refine_ls_restrained_S_all 0.990
_refine_ls_R_factor_all 0.0857
_refine_ls_R_factor_gt 0.0566
_refine_ls_shift/su_max 0.003
_refine_ls_shift/su_mean 0.000
_refine_ls_structure_factor_coef Fsqd
_refine_ls_weighting_details 'calc w=1/[\s^2^(Fo^2^)+(0.1164P)^2^+0.0000P] where P=(Fo^2^+2Fc^2^)/3'
_refine_ls_weighting_scheme calc
_refine_ls_wR_factor_gt 0.1587
_refine_ls_wR_factor_ref 0.1702
_reflns_number_gt 2675
_reflns_number_total 3890
_reflns_threshold_expression I>2sigma(I)
_cod_data_source_file c2dt32986g.txt
_cod_data_source_block oliverr10x
_cod_depositor_comments
;
The following automatic conversions were performed:

'_symmetry_cell_setting' value 'Trigonal' changed to 'trigonal'
according to /home/saulius/struct/CIF-dictionaries/cif_core.dic
dictionary named 'cif_core.dic' version 2.4.2 from 2011-04-26.

Automatic conversion script
Id: cif_fix_values 1891 2012-01-12 08:04:46Z andrius 
;
_cod_original_sg_symbol_H-M R-3
_cod_database_code 7020983

loop_
_symmetry_equiv_pos_as_xyz
'x, y, z'
'-y, x-y, z'
'-x+y, -x, z'
'x+2/3, y+1/3, z+1/3'
'-y+2/3, x-y+1/3, z+1/3'
'-x+y+2/3, -x+1/3, z+1/3'
'x+1/3, y+2/3, z+2/3'
'-y+1/3, x-y+2/3, z+2/3'
'-x+y+1/3, -x+2/3, z+2/3'
'-x, -y, -z'
'y, -x+y, -z'
'x-y, x, -z'
'-x+2/3, -y+1/3, -z+1/3'
'y+2/3, -x+y+1/3, -z+1/3'
'x-y+2/3, x+1/3, -z+1/3'
'-x+1/3, -y+2/3, -z+2/3'
'y+1/3, -x+y+2/3, -z+2/3'
'x-y+1/3, x+2/3, -z+2/3'

loop_
_atom_site_label
_atom_site_type_symbol
_atom_site_fract_x
_atom_site_fract_y
_atom_site_fract_z
_atom_site_U_iso_or_equiv
_atom_site_adp_type
_atom_site_occupancy
_atom_site_symmetry_multiplicity
_atom_site_calc_flag
_atom_site_refinement_flags
O1 O 0.20532(8) 0.10477(8) 0.85538(19) 0.0472(6) Uani 1 1 d .
C11 C 0.23591(11) 0.10855(10) 0.9327(2) 0.0373(8) Uani 1 1 d .
C12 C 0.24387(11) 0.13545(10) 1.0286(2) 0.0383(8) Uani 1 1 d .
C13 C 0.27294(11) 0.13637(11) 1.1098(2) 0.0456(9) Uani 1 1 d .
H13 H 0.2787 0.1539 1.1741 0.055 Uiso 1 1 calc R
C14 C 0.29350(12) 0.11204(11) 1.0981(3) 0.0458(9) Uani 1 1 d .
H14 H 0.3124 0.1127 1.1544 0.055 Uiso 1 1 calc R
C15 C 0.28557(11) 0.08655(10) 1.0012(2) 0.0412(8) Uani 1 1 d .
H15 H 0.2995 0.0702 0.9930 0.049 Uiso 1 1 calc R
C16 C 0.25750(10) 0.08480(10) 0.9169(2) 0.0371(8) Uani 1 1 d .
C17 C 0.24929(12) 0.05626(10) 0.8135(2) 0.0426(8) Uani 1 1 d .
H17A H 0.2180 0.0386 0.8014 0.051 Uiso 1 1 calc R
H17B H 0.2604 0.0365 0.8283 0.051 Uiso 1 1 calc R
C201 C 0.17350(13) 0.02945(13) 0.5976(4) 0.0671(12) Uani 1 1 d .
C202 C 0.1280(3) 0.0185(3) 0.6171(8) 0.088(2) Uiso 0.65 1 d P
O203 O 0.1182(7) 0.0201(7) 0.727(2) 0.154(8) Uiso 0.28 1 d P
O204 O 0.1005(4) -0.0223(4) 0.5961(9) 0.142(3) Uiso 0.45 1 d P
O205 O 0.1125(8) 0.0424(8) 0.593(2) 0.153(8) Uiso 0.21 1 d P
O206 O 0.1092(10) -0.0343(10) 0.675(3) 0.157(10) Uiso 0.18 1 d P
C207 C 0.1334(4) 0.0051(5) 0.6726(13) 0.071(3) Uiso 0.35 1 d P
O208 O 0.1321(5) 0.0165(5) 0.7690(13) 0.139(5) Uiso 0.37 1 d P
O210 O 0.1348(13) 0.0333(13) 0.508(3) 0.154(13) Uiso 0.13 1 d P
O2 O 0.20176(7) 0.07288(7) 0.64063(17) 0.0414(6) Uani 1 1 d .
C21 C 0.24663(10) 0.09016(9) 0.6235(2) 0.0317(7) Uani 1 1 d .
C22 C 0.27061(10) 0.08223(9) 0.7048(2) 0.0332(7) Uani 1 1 d .
C23 C 0.31500(11) 0.09960(10) 0.6850(2) 0.0370(8) Uani 1 1 d .
H23 H 0.3317 0.0944 0.7373 0.044 Uiso 1 1 calc R
C24 C 0.33479(11) 0.12431(10) 0.5897(3) 0.0376(8) Uani 1 1 d .
H24 H 0.3645 0.1350 0.5769 0.045 Uiso 1 1 calc R
C25 C 0.31081(11) 0.13328(9) 0.5130(2) 0.0367(8) Uani 1 1 d .
H25 H 0.3246 0.1507 0.4499 0.044 Uiso 1 1 calc R
C26 C 0.26601(10) 0.11657(9) 0.5286(2) 0.0323(7) Uani 1 1 d .
C27 C 0.23985(11) 0.12831(10) 0.4476(2) 0.0407(8) Uani 1 1 d .
H27A H 0.2480 0.1261 0.3699 0.049 Uiso 1 1 calc R
H27B H 0.2090 0.1070 0.4565 0.049 Uiso 1 1 calc R
O3 O 0.20148(8) 0.15024(8) 0.63281(17) 0.0469(6) Uani 1 1 d .
C31 C 0.22715(11) 0.18284(10) 0.5593(2) 0.0360(8) Uani 1 1 d .
C32 C 0.24636(10) 0.17367(10) 0.4656(2) 0.0338(7) Uani 1 1 d .
C33 C 0.26991(11) 0.20736(11) 0.3893(2) 0.0400(8) Uani 1 1 d .
H33 H 0.2829 0.2021 0.3268 0.048 Uiso 1 1 calc R
C34 C 0.27486(11) 0.24855(11) 0.4029(3) 0.0439(8) Uani 1 1 d .
H34 H 0.2907 0.2705 0.3498 0.053 Uiso 1 1 calc R
C35 C 0.25605(11) 0.25674(11) 0.4962(3) 0.0432(9) Uani 1 1 d .
H35 H 0.2591 0.2843 0.5052 0.052 Uiso 1 1 calc R
C36 C 0.23275(10) 0.22454(10) 0.5765(2) 0.0373(8) Uani 1 1 d .
C37 C 0.21141(12) 0.23349(12) 0.6781(3) 0.0476(9) Uani 1 1 d .
H37A H 0.2121 0.2611 0.6661 0.057 Uiso 1 1 calc R
H37B H 0.1810 0.2106 0.6826 0.057 Uiso 1 1 calc R
C401 C 0.13867(14) 0.16535(18) 0.8886(6) 0.0798(15) Uani 1 1 d .
C402 C 0.1000(3) 0.1225(3) 0.8649(8) 0.091(2) Uiso 0.62 1 d P
O403 O 0.1010(7) 0.0867(7) 0.8974(17) 0.153(7) Uiso 0.24 1 d P
O404 O 0.0630(4) 0.1259(4) 0.8756(11) 0.149(4) Uiso 0.44 1 d P
O405 O 0.0963(5) 0.1139(5) 0.7374(12) 0.153(5) Uiso 0.39 1 d P
O406 O 0.0643(12) 0.1090(11) 0.951(3) 0.152(11) Uiso 0.15 1 d P
C407 C 0.0995(5) 0.1419(5) 0.8002(14) 0.094(4) Uiso 0.38 1 d P
O408 O 0.1051(6) 0.1372(6) 0.7022(16) 0.153(6) Uiso 0.32 1 d P
O409 O 0.0671(10) 0.1502(9) 0.788(3) 0.153(9) Uiso 0.18 1 d P
O410 O 0.1079(16) 0.1212(16) 0.962(4) 0.147(14) Uiso 0.11 1 d P
O4 O 0.17587(7) 0.16431(7) 0.84419(19) 0.0520(7) Uani 1 1 d .
C41 C 0.21608(10) 0.20103(10) 0.8684(3) 0.0367(8) Uani 1 1 d .
C42 C 0.23378(10) 0.23557(10) 0.7906(2) 0.0355(8) Uani 1 1 d .
C43 C 0.27371(10) 0.27206(10) 0.8183(2) 0.0382(8) Uani 1 1 d .
H43 H 0.2865 0.2956 0.7681 0.046 Uiso 1 1 calc R
C44 C 0.29458(11) 0.27387(11) 0.9185(3) 0.0404(8) Uani 1 1 d .
H44 H 0.3205 0.2992 0.9373 0.049 Uiso 1 1 calc R
C45 C 0.27755(11) 0.23857(11) 0.9917(3) 0.0401(8) Uani 1 1 d .
H45 H 0.2926 0.2399 1.0580 0.048 Uiso 1 1 calc R
C46 C 0.23807(11) 0.20101(10) 0.9673(2) 0.0382(8) Uani 1 1 d .
C47 C 0.22085(12) 0.16147(11) 1.0447(3) 0.0509(9) Uani 1 1 d .
H47A H 0.2242 0.1711 1.1234 0.061 Uiso 1 1 calc R
H47B H 0.1898 0.1425 1.0303 0.061 Uiso 1 1 calc R
Li1 Li 0.0009(3) 0.0790(3) 0.8637(9) 0.109(3) Uani 1 1 d .
Li2 Li 0.0357(2) -0.0571(2) 0.6130(6) 0.0731(19) Uani 1 1 d .
O92 O 0.0000 0.0000 1.0000 0.15(7) Uiso 0.06 6 d SP
O93 O 0.0000 0.0000 0.554(8) 0.15(4) Uiso 0.07 3 d SP
O94 O 0.0026(14) 0.0285(12) 0.729(3) 0.148(13) Uiso 0.12 1 d P
H20A H 0.1853(12) 0.0079(13) 0.622(3) 0.070(12) Uiso 1 1 d .
H20B H 0.1753(19) 0.0288(17) 0.506(5) 0.14(2) Uiso 1 1 d .
H40A H 0.1391(17) 0.1673(18) 0.967(4) 0.11(2) Uiso 1 1 d .
H40B H 0.1411(17) 0.1958(19) 0.861(4) 0.13(2) Uiso 1 1 d .
H3 H 0.206(2) 0.124(2) 0.633(5) 0.19(3) Uiso 1 1 d .
H1A H 0.190(3) 0.118(3) 0.867(6) 0.10(3) Uiso 0.60 1 d P
H1B H 0.205(3) 0.089(3) 0.770(8) 0.08(3) Uiso 0.40 1 d P

loop_
_atom_site_aniso_label
_atom_site_aniso_U_11
_atom_site_aniso_U_22
_atom_site_aniso_U_33
_atom_site_aniso_U_23
_atom_site_aniso_U_13
_atom_site_aniso_U_12
O1 0.0636(17) 0.0547(15) 0.0377(14) -0.0093(11) -0.0042(12) 0.0402(14)
C11 0.048(2) 0.0335(18) 0.0279(17) 0.0048(14) 0.0035(15) 0.0184(16)
C12 0.053(2) 0.0356(18) 0.0268(17) 0.0022(14) 0.0107(15) 0.0225(17)
C13 0.062(2) 0.040(2) 0.0256(17) 0.0003(15) 0.0056(16) 0.0194(19)
C14 0.055(2) 0.047(2) 0.0322(18) 0.0079(16) -0.0017(16) 0.0227(19)
C15 0.051(2) 0.0335(19) 0.0378(19) 0.0109(15) 0.0093(16) 0.0199(17)
C16 0.048(2) 0.0316(18) 0.0283(17) 0.0081(13) 0.0104(15) 0.0176(16)
C17 0.060(2) 0.0313(18) 0.0381(18) 0.0047(14) 0.0060(16) 0.0238(17)
C201 0.043(2) 0.048(3) 0.096(3) -0.025(2) 0.005(2) 0.012(2)
O2 0.0381(13) 0.0380(13) 0.0462(13) -0.0122(10) 0.0022(10) 0.0176(11)
C21 0.0362(18) 0.0259(16) 0.0331(17) -0.0084(13) 0.0036(14) 0.0155(15)
C22 0.050(2) 0.0259(17) 0.0283(16) -0.0028(13) -0.0001(14) 0.0223(16)
C23 0.049(2) 0.0329(18) 0.0366(18) -0.0079(15) -0.0072(15) 0.0267(17)
C24 0.0402(19) 0.0320(18) 0.0433(19) -0.0074(15) 0.0049(16) 0.0201(16)
C25 0.051(2) 0.0281(17) 0.0311(17) -0.0011(13) 0.0113(15) 0.0198(16)
C26 0.050(2) 0.0284(17) 0.0236(15) -0.0068(13) -0.0015(14) 0.0234(16)
C27 0.061(2) 0.041(2) 0.0277(16) -0.0067(14) -0.0024(15) 0.0316(18)
O3 0.0698(17) 0.0431(14) 0.0392(13) 0.0020(11) 0.0094(11) 0.0366(14)
C31 0.048(2) 0.0387(19) 0.0297(17) -0.0034(14) -0.0079(15) 0.0283(17)
C32 0.0428(19) 0.0384(19) 0.0254(15) -0.0049(14) -0.0072(14) 0.0242(16)
C33 0.049(2) 0.048(2) 0.0297(17) -0.0032(15) -0.0053(15) 0.0298(18)
C34 0.050(2) 0.041(2) 0.0388(19) 0.0054(15) -0.0062(16) 0.0218(18)
C35 0.056(2) 0.0370(19) 0.045(2) -0.0092(16) -0.0218(17) 0.0292(18)
C36 0.046(2) 0.044(2) 0.0352(18) -0.0086(15) -0.0137(15) 0.0320(17)
C37 0.061(2) 0.061(2) 0.0424(19) -0.0153(17) -0.0123(17) 0.047(2)
C401 0.042(2) 0.076(4) 0.116(4) -0.040(3) 0.000(3) 0.025(2)
O4 0.0409(14) 0.0455(14) 0.0688(15) -0.0235(12) 0.0029(12) 0.0209(12)
C41 0.0399(19) 0.0386(19) 0.0376(18) -0.0182(15) -0.0029(15) 0.0241(17)
C42 0.044(2) 0.043(2) 0.0346(17) -0.0106(15) -0.0036(15) 0.0330(18)
C43 0.048(2) 0.041(2) 0.0333(18) -0.0026(14) 0.0039(15) 0.0283(18)
C44 0.0375(19) 0.044(2) 0.0418(19) -0.0113(16) -0.0032(15) 0.0214(16)
C45 0.046(2) 0.054(2) 0.0294(17) -0.0096(16) -0.0038(15) 0.0320(19)
C46 0.051(2) 0.046(2) 0.0288(17) -0.0039(15) 0.0091(15) 0.0325(18)
C47 0.067(2) 0.053(2) 0.0378(19) -0.0002(16) 0.0165(17) 0.034(2)
Li1 0.068(5) 0.085(6) 0.165(8) 0.021(6) -0.025(5) 0.031(5)
Li2 0.066(5) 0.059(4) 0.089(5) 0.002(4) 0.007(4) 0.027(4)

loop_
_atom_type_symbol
_atom_type_description
_atom_type_scat_dispersion_real
_atom_type_scat_dispersion_imag
_atom_type_scat_source
C C 0.0033 0.0016 'International Tables Vol C Tables 4.2.6.8 and 6.1.1.4'
H H 0.0000 0.0000 'International Tables Vol C Tables 4.2.6.8 and 6.1.1.4'
Li Li -0.0003 0.0001 'International Tables Vol C Tables 4.2.6.8 and 6.1.1.4'
O O 0.0106 0.0060 'International Tables Vol C Tables 4.2.6.8 and 6.1.1.4'

loop_
_geom_angle_atom_site_label_1
_geom_angle_atom_site_label_2
_geom_angle_atom_site_label_3
_geom_angle
_geom_angle_site_symmetry_1
_geom_angle_site_symmetry_3
C11 O1 H1A 120(5) . .
C11 O1 H1B 116(5) . .
H1A O1 H1B 123(7) . .
O1 C11 C16 119.7(3) . .
O1 C11 C12 118.6(3) . .
C16 C11 C12 121.6(3) . .
C13 C12 C11 117.4(3) . .
C13 C12 C47 121.0(3) . .
C11 C12 C47 121.5(3) . .
C14 C13 C12 121.9(3) . .
C14 C13 H13 119.0 . .
C12 C13 H13 119.0 . .
C13 C14 C15 119.1(3) . .
C13 C14 H14 120.5 . .
C15 C14 H14 120.5 . .
C16 C15 C14 121.6(3) . .
C16 C15 H15 119.2 . .
C14 C15 H15 119.2 . .
C15 C16 C11 118.2(3) . .
C15 C16 C17 120.0(3) . .
C11 C16 C17 121.7(3) . .
C16 C17 C22 113.4(2) . .
C16 C17 H17A 108.9 . .
C22 C17 H17A 108.9 . .
C16 C17 H17B 108.9 . .
C22 C17 H17B 108.9 . .
H17A C17 H17B 107.7 . .
O2 C201 C202 108.0(4) . .
O2 C201 C207 110.7(6) . .
C202 C201 C207 34.2(5) . .
O2 C201 O210 106.0(13) . .
C202 C201 O210 48.3(13) . .
C207 C201 O210 81.5(14) . .
O2 C201 H20A 111(2) . .
C202 C201 H20A 122(2) . .
C207 C201 H20A 91(2) . .
O210 C201 H20A 143(2) . .
O2 C201 H20B 111(3) . .
C202 C201 H20B 103(3) . .
C207 C201 H20B 128(3) . .
O210 C201 H20B 58(3) . .
H20A C201 H20B 102(4) . .
C207 C202 O205 145.1(18) . .
C207 C202 O204 77.7(13) . .
O205 C202 O204 111.7(15) . .
C207 C202 O203 56.1(13) . .
O205 C202 O203 89.1(15) . .
O204 C202 O203 99.5(12) . .
C207 C202 O210 149(2) . .
O205 C202 O210 64.9(19) . .
O204 C202 O210 97.8(18) . .
O203 C202 O210 153(2) . .
C207 C202 C201 75.8(12) . .
O205 C202 C201 125.2(13) . .
O204 C202 C201 112.1(8) . .
O203 C202 C201 114.1(12) . .
O210 C202 C201 78.0(19) . .
C207 C202 O206 38.5(14) . .
O205 C202 O206 137.7(16) . .
O204 C202 O206 39.4(10) . .
O203 C202 O206 72.8(14) . .
O210 C202 O206 132(2) . .
C201 C202 O206 97.0(11) . .
C207 C202 O208 36.9(11) . .
O205 C202 O208 109.1(13) . .
O204 C202 O208 100.2(9) . .
O203 C202 O208 22.3(10) . .
O210 C202 O208 161.9(18) . .
C201 C202 O208 93.8(7) . .
O206 C202 O208 64.6(12) . .
O208 O203 C207 78(2) . .
O208 O203 C202 115(3) . .
C207 O203 C202 40.5(11) . .
O208 O203 O205 150(3) . .
C207 O203 O205 83.8(18) . .
C202 O203 O205 43.3(11) . .
O208 O203 Li1 79(3) . 3
C207 O203 Li1 133.7(18) . 3
C202 O203 Li1 153.4(15) . 3
O205 O203 Li1 129.7(15) . 3
O206 O204 C202 93.8(18) . .
O206 O204 C207 56.1(16) . .
C202 O204 C207 37.8(7) . .
O206 O204 Li2 97.4(18) . .
C202 O204 Li2 131.2(9) . .
C207 O204 Li2 131.4(9) . .
C202 O205 O210 61(2) . .
C202 O205 O203 47.7(11) . .
O210 O205 O203 109(2) . .
C202 O205 Li2 110.8(15) . 12_556
O210 O205 Li2 56.7(19) . 12_556
O203 O205 Li2 152.4(15) . 12_556
O204 O206 C207 73(2) . .
O204 O206 O409 138(3) . 3
C207 O206 O409 129(3) . 3
O204 O206 C202 46.8(13) . .
C207 O206 C202 26.8(11) . .
O409 O206 C202 144(2) 3 .
O204 O206 Li2 54.9(15) . .
C207 O206 Li2 113(2) . .
O409 O206 Li2 83.2(15) 3 .
C202 O206 Li2 90.5(13) . .
C202 C207 O203 83.4(17) . .
C202 C207 O208 117.3(18) . .
O203 C207 O208 37.1(13) . .
C202 C207 O206 115(2) . .
O203 C207 O206 107(2) . .
O208 C207 O206 104(2) . .
C202 C207 O204 64.4(12) . .
O203 C207 O204 105.3(17) . .
O208 C207 O204 132.3(14) . .
O206 C207 O204 50.4(15) . .
C202 C207 C201 69.9(12) . .
O203 C207 C201 126.4(16) . .
O208 C207 C201 122.3(13) . .
O206 C207 C201 126.0(18) . .
O204 C207 C201 103.6(11) . .
O203 O208 C207 65(2) . .
O203 O208 C202 43(2) . .
C207 O208 C202 25.9(8) . .
O203 O208 Li1 79(2) . 3
C207 O208 Li1 126.9(13) . 3
C202 O208 Li1 118.5(9) . 3
C202 O210 O205 53.7(18) . .
C202 O210 C201 53.7(14) . .
O205 O210 C201 98(2) . .
C202 O210 Li2 132(3) . 12_556
O205 O210 Li2 89(2) . 12_556
C201 O210 Li2 173(3) . 12_556
C21 O2 C201 116.4(2) . .
C26 C21 C22 122.5(3) . .
C26 C21 O2 118.5(3) . .
C22 C21 O2 118.9(3) . .
C23 C22 C21 117.5(3) . .
C23 C22 C17 120.8(3) . .
C21 C22 C17 121.7(3) . .
C24 C23 C22 121.3(3) . .
C24 C23 H23 119.3 . .
C22 C23 H23 119.3 . .
C23 C24 C25 120.1(3) . .
C23 C24 H24 119.9 . .
C25 C24 H24 119.9 . .
C24 C25 C26 120.9(3) . .
C24 C25 H25 119.5 . .
C26 C25 H25 119.5 . .
C21 C26 C25 117.5(3) . .
C21 C26 C27 121.4(3) . .
C25 C26 C27 121.1(3) . .
C32 C27 C26 114.1(2) . .
C32 C27 H27A 108.7 . .
C26 C27 H27A 108.7 . .
C32 C27 H27B 108.7 . .
C26 C27 H27B 108.7 . .
H27A C27 H27B 107.6 . .
C31 O3 H3 115(4) . .
O3 C31 C36 118.9(3) . .
O3 C31 C32 119.6(3) . .
C36 C31 C32 121.5(3) . .
C33 C32 C31 117.2(3) . .
C33 C32 C27 121.7(3) . .
C31 C32 C27 121.0(3) . .
C34 C33 C32 122.3(3) . .
C34 C33 H33 118.9 . .
C32 C33 H33 118.9 . .
C35 C34 C33 119.2(3) . .
C35 C34 H34 120.4 . .
C33 C34 H34 120.4 . .
C34 C35 C36 121.1(3) . .
C34 C35 H35 119.4 . .
C36 C35 H35 119.4 . .
C35 C36 C31 118.6(3) . .
C35 C36 C37 120.9(3) . .
C31 C36 C37 120.4(3) . .
C42 C37 C36 113.0(2) . .
C42 C37 H37A 109.0 . .
C36 C37 H37A 109.0 . .
C42 C37 H37B 109.0 . .
C36 C37 H37B 109.0 . .
H37A C37 H37B 107.8 . .
O4 C401 C402 107.3(5) . .
O4 C401 C407 108.6(7) . .
C402 C401 C407 39.1(6) . .
O4 C401 O410 110.4(17) . .
C402 C401 O410 44.3(17) . .
C407 C401 O410 81.7(18) . .
O4 C401 H40A 113(3) . .
C402 C401 H40A 104(3) . .
C407 C401 H40A 132(3) . .
O410 C401 H40A 61(3) . .
O4 C401 H40B 107(3) . .
C402 C401 H40B 123(3) . .
C407 C401 H40B 87(3) . .
O410 C401 H40B 142(3) . .
H40A C401 H40B 103(4) . .
C407 C402 O410 145(3) . .
C407 C402 O403 149.0(16) . .
O410 C402 O403 64(2) . .
C407 C402 O404 71.1(12) . .
O410 C402 O404 100(2) . .
O403 C402 O404 122.1(13) . .
C407 C402 C401 76.7(11) . .
O410 C402 C401 75(3) . .
O403 C402 C401 118.0(12) . .
O404 C402 C401 109.0(8) . .
C407 C402 O406 114.9(19) . .
O410 C402 O406 61(2) . .
O403 C402 O406 85.5(18) . .
O404 C402 O406 44.1(14) . .
C401 C402 O406 113.6(14) . .
C407 C402 O405 51.4(10) . .
O410 C402 O405 160(3) . .
O403 C402 O405 97.7(13) . .
O404 C402 O405 96.6(10) . .
C401 C402 O405 109.5(9) . .
O406 C402 O405 128.9(17) . .
C402 O403 O410 52(2) . .
O406 O404 O409 172(3) . .
O406 O404 C402 74(2) . .
O409 O404 C402 100.8(16) . .
O406 O404 C407 116(2) . .
O409 O404 C407 57.8(14) . .
C402 O404 C407 43.0(7) . .
O406 O404 Li1 86(2) . .
O409 O404 Li1 102.0(16) . .
C402 O404 Li1 128.3(9) . .
C407 O404 Li1 133.6(10) . .
O408 O405 C407 69.8(18) . .
O408 O405 C402 110(2) . .
C407 O405 C402 42.5(10) . .
O408 O405 Li2 80.9(19) . 2
C407 O405 Li2 123.6(14) . 2
C402 O405 Li2 144.4(10) . 2
O404 O406 O410 105(3) . .
O404 O406 C402 62.2(19) . .
O410 O406 C402 48(2) . .
O404 O406 Li1 64(2) . .
O410 O406 Li1 154(3) . .
C402 O406 Li1 109(2) . .
O404 O406 Li1 172(3) . 11_557
O410 O406 Li1 68(3) . 11_557
C402 O406 Li1 113(2) . 11_557
Li1 O406 Li1 123.9(16) . 11_557
C402 C407 O405 86.1(15) . .
C402 C407 O408 124.2(19) . .
O405 C407 O408 40.7(11) . .
C402 C407 O409 122(2) . .
O405 C407 O409 112.2(19) . .
O408 C407 O409 98.2(19) . .
C402 C407 O404 65.9(11) . .
O405 C407 O404 111.2(15) . .
O408 C407 O404 136.2(16) . .
O409 C407 O404 56.3(14) . .
C402 C407 C401 64.3(10) . .
O405 C407 C401 122.3(14) . .
O408 C407 C401 122.8(14) . .
O409 C407 C401 125.5(17) . .
O404 C407 C401 100.4(11) . .
C402 C407 Li2 110.9(12) . 2
O405 C407 Li2 35.1(9) . 2
O408 C407 Li2 38.0(10) . 2
O409 C407 Li2 77.9(15) . 2
O404 C407 Li2 98.5(9) . 2
C401 C407 Li2 155.8(9) . 2
O405 O408 C407 69.5(18) . .
O405 O408 Li2 74.1(19) . 2
C407 O408 Li2 119.7(15) . 2
O404 O409 C407 65.9(17) . .
O404 O409 O206 133(2) . 2
C407 O409 O206 132(2) . 2
O404 O409 Li1 48.6(12) . .
C407 O409 Li1 102.0(18) . .
O206 O409 Li1 84.9(15) 2 .
C402 O410 O403 63(3) . .
C402 O410 O406 71(3) . .
O403 O410 O406 90(4) . .
C402 O410 C401 61(2) . .
O403 O410 C401 107(3) . .
O406 O410 C401 111(3) . .
C402 O410 Li1 143(4) . 11_557
O403 O410 Li1 94(3) . 11_557
O406 O410 Li1 80(3) . 11_557
C401 O410 Li1 155(3) . 11_557
C402 O410 H40A 94(4) . .
O403 O410 H40A 137(5) . .
O406 O410 H40A 117(4) . .
C401 O410 H40A 34(2) . .
Li1 O410 H40A 121(4) 11_557 .
C41 O4 C401 115.1(3) . .
O4 C41 C42 118.8(3) . .
O4 C41 C46 118.5(3) . .
C42 C41 C46 122.6(3) . .
C43 C42 C41 117.3(3) . .
C43 C42 C37 120.6(3) . .
C41 C42 C37 122.1(3) . .
C44 C43 C42 121.0(3) . .
C44 C43 H43 119.5 . .
C42 C43 H43 119.5 . .
C43 C44 C45 120.7(3) . .
C43 C44 H44 119.7 . .
C45 C44 H44 119.7 . .
C44 C45 C46 120.6(3) . .
C44 C45 H45 119.7 . .
C46 C45 H45 119.7 . .
C45 C46 C41 117.6(3) . .
C45 C46 C47 120.3(3) . .
C41 C46 C47 122.1(3) . .
C12 C47 C46 113.3(3) . .
C12 C47 H47A 108.9 . .
C46 C47 H47A 108.9 . .
C12 C47 H47B 108.9 . .
C46 C47 H47B 108.9 . .
H47A C47 H47B 107.7 . .
O404 Li1 O203 102.3(8) . 2
O404 Li1 O208 93.8(7) . 2
O203 Li1 O208 21.4(7) 2 2
O404 Li1 O406 29.5(8) . .
O203 Li1 O406 131.8(12) 2 .
O208 Li1 O406 120.8(11) 2 .
O404 Li1 O94 103.9(11) . .
O203 Li1 O94 82.9(11) 2 .
O208 Li1 O94 104.0(11) 2 .
O406 Li1 O94 105.5(13) . .
O404 Li1 O410 87.9(12) . 12_557
O203 Li1 O410 109.8(14) 2 12_557
O208 Li1 O410 90.1(13) 2 12_557
O406 Li1 O410 77.3(15) . 12_557
O94 Li1 O410 160.7(15) . 12_557
O404 Li1 O409 29.5(7) . .
O203 Li1 O409 72.9(10) 2 .
O208 Li1 O409 66.7(9) 2 .
O406 Li1 O409 59.0(11) . .
O94 Li1 O409 98.6(11) . .
O410 Li1 O409 99.0(13) 12_557 .
O404 Li1 O406 115.0(10) . 12_557
O203 Li1 O406 115.8(10) 2 12_557
O208 Li1 O406 103.4(10) 2 12_557
O406 Li1 O406 94.9(8) . 12_557
O94 Li1 O406 130.1(13) . 12_557
O410 Li1 O406 31.5(12) 12_557 12_557
O409 Li1 O406 130.5(11) . 12_557
O404 Li1 Li2 67.9(5) . 2
O203 Li1 Li2 63.7(7) 2 2
O208 Li1 Li2 77.1(5) 2 2
O406 Li1 Li2 87.4(9) . 2
O94 Li1 Li2 47.1(9) . 2
O410 Li1 Li2 151.4(12) 12_557 2
O409 Li1 Li2 52.5(6) . 2
O406 Li1 Li2 176.9(9) 12_557 2
O405 Li2 O408 25.0(6) 3 3
O405 Li2 O204 113.1(7) 3 .
O408 Li2 O204 98.4(7) 3 .
O405 Li2 O210 96.0(13) 3 11_556
O408 Li2 O210 75.6(13) 3 11_556
O204 Li2 O210 90.0(11) . 11_556
O405 Li2 O206 85.6(9) 3 .
O408 Li2 O206 73.6(10) 3 .
O204 Li2 O206 27.6(7) . .
O210 Li2 O206 95.3(13) 11_556 .
O405 Li2 O205 130.1(8) 3 11_556
O408 Li2 O205 109.5(9) 3 11_556
O204 Li2 O205 80.3(7) . 11_556
O210 Li2 O205 34.3(12) 11_556 11_556
O206 Li2 O205 99.9(9) . 11_556
O405 Li2 O94 90.8(10) 3 3
O408 Li2 O94 113.5(11) 3 3
O204 Li2 O94 97.8(9) . 3
O210 Li2 O94 166.7(14) 11_556 3
O206 Li2 O94 96.6(11) . 3
O205 Li2 O94 136.7(11) 11_556 3
O405 Li2 C407 21.3(6) 3 3
O408 Li2 C407 22.3(6) 3 3
O204 Li2 C407 91.9(6) . 3
O210 Li2 C407 96.8(12) 11_556 3
O206 Li2 C407 64.3(8) . 3
O205 Li2 C407 129.6(7) 11_556 3
O94 Li2 C407 93.7(9) 3 3
O405 Li2 Li1 69.6(5) 3 3
O408 Li2 Li1 82.0(6) 3 3
O204 Li2 Li1 72.3(4) . 3
O210 Li2 Li1 149.1(12) 11_556 3
O206 Li2 Li1 57.6(7) . 3
O205 Li2 Li1 151.7(7) 11_556 3
O94 Li2 Li1 44.2(8) 3 3
C407 Li2 Li1 59.8(4) 3 3
O94 O94 O94 60.000(12) 3 2
O94 O94 Li1 133.8(18) 3 .
O94 O94 Li1 127(2) 2 .
O94 O94 Li2 101(3) 3 2
O94 O94 Li2 143.5(13) 2 2
Li1 O94 Li2 88.7(12) . 2

loop_
_geom_bond_atom_site_label_1
_geom_bond_atom_site_label_2
_geom_bond_distance
_geom_bond_site_symmetry_2
O1 C11 1.363(4) .
O1 H1A 0.88(8) .
O1 H1B 1.15(10) .
C11 C16 1.397(4) .
C11 C12 1.406(4) .
C12 C13 1.387(4) .
C12 C47 1.510(4) .
C13 C14 1.379(5) .
C13 H13 0.9300 .
C14 C15 1.387(4) .
C14 H14 0.9300 .
C15 C16 1.378(4) .
C15 H15 0.9300 .
C16 C17 1.508(4) .
C17 C22 1.530(4) .
C17 H17A 0.9700 .
C17 H17B 0.9700 .
C201 O2 1.438(4) .
C201 C202 1.469(9) .
C201 C207 1.516(15) .
C201 O210 1.78(4) .
C201 H20A 1.07(4) .
C201 H20B 1.08(5) .
C202 C207 0.879(14) .
C202 O205 1.25(2) .
C202 O204 1.293(12) .
C202 O203 1.35(2) .
C202 O210 1.36(4) .
C202 O206 1.77(3) .
C202 O208 1.791(18) .
O203 O208 0.75(2) .
O203 C207 1.12(2) .
O203 O205 1.82(3) .
O203 Li1 2.02(2) 3
O204 O206 1.13(3) .
O204 C207 1.401(17) .
O204 Li2 1.988(14) .
O205 O210 1.40(4) .
O205 Li2 2.49(2) 12_556
O206 C207 1.21(3) .
O206 O409 1.69(4) 3
O206 Li2 2.41(3) .
C207 O208 1.208(18) .
O208 Li1 2.017(17) 3
O210 Li2 2.08(4) 12_556
O2 C21 1.397(4) .
C21 C26 1.391(4) .
C21 C22 1.392(4) .
C22 C23 1.385(4) .
C23 C24 1.373(4) .
C23 H23 0.9300 .
C24 C25 1.375(4) .
C24 H24 0.9300 .
C25 C26 1.394(4) .
C25 H25 0.9300 .
C26 C27 1.519(4) .
C27 C32 1.513(4) .
C27 H27A 0.9700 .
C27 H27B 0.9700 .
O3 C31 1.358(4) .
O3 H3 1.02(7) .
C31 C36 1.397(4) .
C31 C32 1.410(4) .
C32 C33 1.383(4) .
C33 C34 1.382(4) .
C33 H33 0.9300 .
C34 C35 1.382(5) .
C34 H34 0.9300 .
C35 C36 1.385(4) .
C35 H35 0.9300 .
C36 C37 1.524(4) .
C37 C42 1.519(4) .
C37 H37A 0.9700 .
C37 H37B 0.9700 .
C401 O4 1.428(5) .
C401 C402 1.470(10) .
C401 C407 1.587(16) .
C401 O410 1.63(5) .
C401 H40A 0.93(5) .
C401 H40B 1.08(6) .
C402 C407 1.028(15) .
C402 O410 1.18(4) .
C402 O403 1.33(2) .
C402 O404 1.375(13) .
C402 O406 1.49(3) .
C402 O405 1.518(16) .
O403 O410 1.34(5) .
O404 O406 1.08(3) .
O404 O409 1.30(3) .
O404 C407 1.426(18) .
O404 Li1 1.981(15) .
O405 O408 0.83(2) .
O405 C407 1.189(18) .
O405 Li2 1.887(16) 2
O406 O410 1.38(5) .
O406 Li1 2.19(4) .
O406 Li1 2.59(4) 11_557
C407 O408 1.19(2) .
C407 O409 1.32(3) .
C407 Li2 2.732(17) 2
O408 Li2 1.938(19) 2
O409 O206 1.69(4) 2
O409 Li1 2.58(3) .
O410 Li1 2.45(5) 11_557
O410 H40A 1.44(6) .
O4 C41 1.390(4) .
C41 C42 1.395(4) .
C41 C46 1.395(4) .
C42 C43 1.390(4) .
C43 C44 1.371(4) .
C43 H43 0.9300 .
C44 C45 1.377(4) .
C44 H44 0.9300 .
C45 C46 1.389(4) .
C45 H45 0.9300 .
C46 C47 1.513(4) .
C47 H47A 0.9700 .
C47 H47B 0.9700 .
Li1 O203 2.02(2) 2
Li1 O208 2.017(17) 2
Li1 O94 2.40(4) .
Li1 O410 2.45(5) 12_557
Li1 O406 2.59(4) 12_557
Li1 Li2 3.440(13) 2
Li2 O405 1.887(16) 3
Li2 O408 1.938(19) 3
Li2 O210 2.08(4) 11_556
Li2 O205 2.49(2) 11_556
Li2 O94 2.52(4) 3
Li2 C407 2.732(17) 3
Li2 Li1 3.440(13) 3
O93 O93 1.27(19) 10_556
O94 O94 1.67(6) 3
O94 O94 1.67(6) 2
O94 Li2 2.52(4) 2

loop_
_geom_hbond_atom_site_label_D
_geom_hbond_atom_site_label_H
_geom_hbond_atom_site_label_A
_geom_hbond_distance_DH
_geom_hbond_distance_HA
_geom_hbond_distance_DA
_geom_hbond_angle_DHA
O3 H3 O2 1.02(7) 1.73(7) 2.734(3) 167(6)
O1 H1A O4 0.88(8) 1.95(8) 2.771(3) 155(7)
O1 H1B O2 1.15(10) 1.60(10) 2.735(3) 168(8)

loop_
_geom_torsion_atom_site_label_1
_geom_torsion_atom_site_label_2
_geom_torsion_atom_site_label_3
_geom_torsion_atom_site_label_4
_geom_torsion
_geom_torsion_site_symmetry_1
_geom_torsion_site_symmetry_4
O1 C11 C12 C13 175.7(3) . .
C16 C11 C12 C13 -2.3(4) . .
O1 C11 C12 C47 -2.7(4) . .
C16 C11 C12 C47 179.3(3) . .
C11 C12 C13 C14 0.0(5) . .
C47 C12 C13 C14 178.4(3) . .
C12 C13 C14 C15 1.3(5) . .
C13 C14 C15 C16 -0.4(5) . .
C14 C15 C16 C11 -1.8(4) . .
C14 C15 C16 C17 -179.2(3) . .
O1 C11 C16 C15 -174.8(3) . .
C12 C11 C16 C15 3.2(4) . .
O1 C11 C16 C17 2.6(4) . .
C12 C11 C16 C17 -179.4(3) . .
C15 C16 C17 C22 -108.0(3) . .
C11 C16 C17 C22 74.7(4) . .
O2 C201 C202 C207 -100.5(12) . .
O210 C201 C202 C207 164(2) . .
O2 C201 C202 O205 48.6(17) . .
C207 C201 C202 O205 149(2) . .
O210 C201 C202 O205 -47(2) . .
O2 C201 C202 O204 -170.6(8) . .
C207 C201 C202 O204 -70.2(14) . .
O210 C201 C202 O204 93.7(19) . .
O2 C201 C202 O203 -58.5(13) . .
C207 C201 C202 O203 41.9(14) . .
O210 C201 C202 O203 -154(2) . .
O2 C201 C202 O210 95.7(17) . .
C207 C201 C202 O210 -164(2) . .
O2 C201 C202 O206 -132.8(11) . .
C207 C201 C202 O206 -32.4(14) . .
O210 C201 C202 O206 131(2) . .
O2 C201 C202 O208 -68.0(7) . .
C207 C201 C202 O208 32.4(11) . .
O210 C201 C202 O208 -163.7(19) . .
C207 C202 O203 O208 26(3) . .
O205 C202 O203 O208 -154(3) . .
O204 C202 O203 O208 94(3) . .
O210 C202 O203 O208 -138(5) . .
C201 C202 O203 O208 -26(3) . .
O206 C202 O203 O208 64(3) . .
O205 C202 O203 C207 180(2) . .
O204 C202 O203 C207 68.2(15) . .
O210 C202 O203 C207 -163(5) . .
C201 C202 O203 C207 -51.3(16) . .
O206 C202 O203 C207 38.8(16) . .
O208 C202 O203 C207 -26(3) . .
C207 C202 O203 O205 -180(2) . .
O204 C202 O203 O205 -111.8(15) . .
O210 C202 O203 O205 17(4) . .
C201 C202 O203 O205 128.7(15) . .
O206 C202 O203 O205 -141.2(17) . .
O208 C202 O203 O205 154(3) . .
C207 C202 O203 Li1 -92(4) . 3
O205 C202 O203 Li1 88(4) . 3
O204 C202 O203 Li1 -24(4) . 3
O210 C202 O203 Li1 105(5) . 3
C201 C202 O203 Li1 -144(3) . 3
O206 C202 O203 Li1 -53(4) . 3
O208 C202 O203 Li1 -118(5) . 3
C207 C202 O204 O206 4(2) . .
O205 C202 O204 O206 -140(2) . .
O203 C202 O204 O206 -48(2) . .
O210 C202 O204 O206 154(2) . .
C201 C202 O204 O206 73.4(18) . .
O208 C202 O204 O206 -25.0(18) . .
O205 C202 O204 C207 -145(2) . .
O203 C202 O204 C207 -52.0(13) . .
O210 C202 O204 C207 149(2) . .
C201 C202 O204 C207 69.0(13) . .
O206 C202 O204 C207 -4(2) . .
O208 C202 O204 C207 -29.4(11) . .
C207 C202 O204 Li2 107.8(16) . .
O205 C202 O204 Li2 -37.0(19) . .
O203 C202 O204 Li2 55.7(17) . .
O210 C202 O204 Li2 -103(2) . .
C201 C202 O204 Li2 176.8(8) . .
O206 C202 O204 Li2 103(2) . .
O208 C202 O204 Li2 78.3(13) . .
C207 C202 O205 O210 172(3) . .
O204 C202 O205 O210 -89(2) . .
O203 C202 O205 O210 172(2) . .
C201 C202 O205 O210 52(2) . .
O206 C202 O205 O210 -126(3) . .
O208 C202 O205 O210 162(2) . .
C207 C202 O205 O203 0(3) . .
O204 C202 O205 O203 99.8(14) . .
O210 C202 O205 O203 -172(2) . .
C201 C202 O205 O203 -119.3(16) . .
O206 C202 O205 O203 63(2) . .
O208 C202 O205 O203 -10.0(12) . .
C207 C202 O205 Li2 -159(2) . 12_556
O204 C202 O205 Li2 -59.6(16) . 12_556
O203 C202 O205 Li2 -159.4(14) . 12_556
O210 C202 O205 Li2 29.0(19) . 12_556
C201 C202 O205 Li2 81.3(16) . 12_556
O206 C202 O205 Li2 -97(2) . 12_556
O208 C202 O205 Li2 -169.4(9) . 12_556
O208 O203 O205 C202 52(6) . .
C207 O203 O205 C202 0.0(13) . .
Li1 O203 O205 C202 -144(2) 3 .
O208 O203 O205 O210 44(6) . .
C207 O203 O205 O210 -8(3) . .
C202 O203 O205 O210 -8(2) . .
Li1 O203 O205 O210 -152(2) 3 .
O208 O203 O205 Li2 97(6) . 12_556
C207 O203 O205 Li2 45(4) . 12_556
C202 O203 O205 Li2 45(3) . 12_556
Li1 O203 O205 Li2 -99(3) 3 12_556
C202 O204 O206 C207 -3.3(15) . .
Li2 O204 O206 C207 -135.7(13) . .
C202 O204 O206 O409 128(4) . 3
C207 O204 O206 O409 131(4) . 3
Li2 O204 O206 O409 -4(4) . 3
C207 O204 O206 C202 3.3(15) . .
Li2 O204 O206 C202 -132.4(10) . .
C202 O204 O206 Li2 132.4(10) . .
C207 O204 O206 Li2 135.7(13) . .
C207 C202 O206 O204 -173(3) . .
O205 C202 O206 O204 62(3) . .
O203 C202 O206 O204 130(2) . .
O210 C202 O206 O204 -36(3) . .
C201 C202 O206 O204 -116.5(15) . .
O208 C202 O206 O204 153(2) . .
O205 C202 O206 C207 -125(3) . .
O204 C202 O206 C207 173(3) . .
O203 C202 O206 C207 -57(2) . .
O210 C202 O206 C207 137(3) . .
C201 C202 O206 C207 57(2) . .
O208 C202 O206 C207 -34(2) . .
C207 C202 O206 O409 71(4) . 3
O205 C202 O206 O409 -55(5) . 3
O204 C202 O206 O409 -116(4) . 3
O203 C202 O206 O409 14(4) . 3
O210 C202 O206 O409 -153(4) . 3
C201 C202 O206 O409 127(4) . 3
O208 C202 O206 O409 36(3) . 3
C207 C202 O206 Li2 150(3) . .
O205 C202 O206 Li2 25(3) . .
O204 C202 O206 Li2 -37.2(12) . .
O203 C202 O206 Li2 93.2(13) . .
O210 C202 O206 Li2 -74(3) . .
C201 C202 O206 Li2 -153.7(7) . .
O208 C202 O206 Li2 115.4(11) . .
O205 C202 C207 O203 0(4) . .
O204 C202 C207 O203 -110.4(14) . .
O210 C202 C207 O203 165(4) . .
C201 C202 C207 O203 132.7(14) . .
O206 C202 C207 O203 -106(2) . .
O208 C202 C207 O203 15.9(17) . .
O205 C202 C207 O208 -16(4) . .
O204 C202 C207 O208 -126.3(17) . .
O203 C202 C207 O208 -15.9(17) . .
O210 C202 C207 O208 149(4) . .
C201 C202 C207 O208 116.8(16) . .
O206 C202 C207 O208 -122(3) . .
O205 C202 C207 O206 106(3) . .
O204 C202 C207 O206 -4(2) . .
O203 C202 C207 O206 106(2) . .
O210 C202 C207 O206 -89(5) . .
C201 C202 C207 O206 -121(2) . .
O208 C202 C207 O206 122(3) . .
O205 C202 C207 O204 110(3) . .
O203 C202 C207 O204 110.4(14) . .
O210 C202 C207 O204 -85(4) . .
C201 C202 C207 O204 -116.9(7) . .
O206 C202 C207 O204 4(2) . .
O208 C202 C207 O204 126.3(17) . .
O205 C202 C207 C201 -133(3) . .
O204 C202 C207 C201 116.9(7) . .
O203 C202 C207 C201 -132.7(14) . .
O210 C202 C207 C201 32(4) . .
O206 C202 C207 C201 121(2) . .
O208 C202 C207 C201 -116.8(16) . .
O208 O203 C207 C202 -156(3) . .
O205 O203 C207 C202 0.0(14) . .
Li1 O203 C207 C202 142(2) 3 .
C202 O203 C207 O208 156(3) . .
O205 O203 C207 O208 156(3) . .
Li1 O203 C207 O208 -62(3) 3 .
O208 O203 C207 O206 90(3) . .
C202 O203 C207 O206 -114(2) . .
O205 O203 C207 O206 -114(2) . .
Li1 O203 C207 O206 28(4) 3 .
O208 O203 C207 O204 143(2) . .
C202 O203 C207 O204 -61.2(13) . .
O205 O203 C207 O204 -61.2(15) . .
Li1 O203 C207 O204 81(3) 3 .
O208 O203 C207 C201 -97(3) . .
C202 O203 C207 C201 59.1(18) . .
O205 O203 C207 C201 59(2) . .
Li1 O203 C207 C201 -159.2(14) 3 .
O204 O206 C207 C202 5(2) . .
O409 O206 C207 C202 -134(3) 3 .
Li2 O206 C207 C202 -33(3) . .
O204 O206 C207 O203 96(2) . .
O409 O206 C207 O203 -44(4) 3 .
C202 O206 C207 O203 91(2) . .
Li2 O206 C207 O203 57(3) . .
O204 O206 C207 O208 134.3(17) . .
O409 O206 C207 O208 -5(4) 3 .
C202 O206 C207 O208 129(3) . .
Li2 O206 C207 O208 95.7(19) . .
O409 O206 C207 O204 -139(4) 3 .
C202 O206 C207 O204 -5(2) . .
Li2 O206 C207 O204 -38.5(12) . .
O204 O206 C207 C201 -77(2) . .
O409 O206 C207 C201 143(2) 3 .
C202 O206 C207 C201 -82(2) . .
Li2 O206 C207 C201 -115.6(18) . .
O206 O204 C207 C202 -175(2) . .
Li2 O204 C207 C202 -107.3(15) . .
O206 O204 C207 O203 -100(2) . .
C202 O204 C207 O203 74.8(17) . .
Li2 O204 C207 O203 -32(2) . .
O206 O204 C207 O208 -70(3) . .
C202 O204 C207 O208 105(2) . .
Li2 O204 C207 O208 -3(3) . .
C202 O204 C207 O206 175(2) . .
Li2 O204 C207 O206 67(2) . .
O206 O204 C207 C201 126(2) . .
C202 O204 C207 C201 -59.5(11) . .
Li2 O204 C207 C201 -166.8(9) . .
O2 C201 C207 C202 91.9(12) . .
O210 C201 C207 C202 -12.1(17) . .
O2 C201 C207 O203 27(2) . .
C202 C201 C207 O203 -65(2) . .
O210 C201 C207 O203 -77(3) . .
O2 C201 C207 O208 -18.3(19) . .
C202 C201 C207 O208 -110(2) . .
O210 C201 C207 O208 -122(2) . .
O2 C201 C207 O206 -162(2) . .
C202 C201 C207 O206 107(3) . .
O210 C201 C207 O206 94(3) . .
O2 C201 C207 O204 147.8(9) . .
C202 C201 C207 O204 55.9(11) . .
O210 C201 C207 O204 43.8(16) . .
C202 O203 O208 C207 -16.7(17) . .
O205 O203 O208 C207 -53(5) . .
Li1 O203 O208 C207 139.6(12) 3 .
C207 O203 O208 C202 16.7(17) . .
O205 O203 O208 C202 -36(4) . .
Li1 O203 O208 C202 156(2) 3 .
C207 O203 O208 Li1 -139.6(12) . 3
C202 O203 O208 Li1 -156(2) . 3
O205 O203 O208 Li1 167(6) . 3
C202 C207 O208 O203 27(3) . .
O206 C207 O208 O203 -101(3) . .
O204 C207 O208 O203 -52(3) . .
C201 C207 O208 O203 109(3) . .
O203 C207 O208 C202 -27(3) . .
O206 C207 O208 C202 -127(3) . .
O204 C207 O208 C202 -79(2) . .
C201 C207 O208 C202 82(2) . .
C202 C207 O208 Li1 80(2) . 3
O203 C207 O208 Li1 53(2) . 3
O206 C207 O208 Li1 -48(3) . 3
O204 C207 O208 Li1 0(3) . 3
C201 C207 O208 Li1 162.0(9) . 3
C207 C202 O208 O203 -143(4) . .
O205 C202 O208 O203 27(3) . .
O204 C202 O208 O203 -90(3) . .
O210 C202 O208 O203 94(7) . .
C201 C202 O208 O203 157(3) . .
O206 C202 O208 O203 -107(3) . .
O205 C202 O208 C207 170(2) . .
O204 C202 O208 C207 53.1(19) . .
O203 C202 O208 C207 143(4) . .
O210 C202 O208 C207 -122(7) . .
C201 C202 O208 C207 -60.1(18) . .
O206 C202 O208 C207 36(2) . .
C207 C202 O208 Li1 -117(2) . 3
O205 C202 O208 Li1 53.9(16) . 3
O204 C202 O208 Li1 -63.4(12) . 3
O203 C202 O208 Li1 27(3) . 3
O210 C202 O208 Li1 121(6) . 3
C201 C202 O208 Li1 -176.7(8) . 3
O206 C202 O208 Li1 -80.7(13) . 3
C207 C202 O210 O205 -171(4) . .
O204 C202 O210 O205 110.3(17) . .
O203 C202 O210 O205 -19(5) . .
C201 C202 O210 O205 -138.7(17) . .
O206 C202 O210 O205 133(2) . .
O208 C202 O210 O205 -74(7) . .
C207 C202 O210 C201 -32(4) . .
O205 C202 O210 C201 138.7(17) . .
O204 C202 O210 C201 -111.0(9) . .
O203 C202 O210 C201 120(4) . .
O206 C202 O210 C201 -89(2) . .
O208 C202 O210 C201 64(6) . .
C207 C202 O210 Li2 143(3) . 12_556
O205 C202 O210 Li2 -47(3) . 12_556
O204 C202 O210 Li2 64(3) . 12_556
O203 C202 O210 Li2 -65(6) . 12_556
C201 C202 O210 Li2 175(3) . 12_556
O206 C202 O210 Li2 86(4) . 12_556
O208 C202 O210 Li2 -121(5) . 12_556
O203 O205 O210 C202 6.6(17) . .
Li2 O205 O210 C202 -147(2) 12_556 .
C202 O205 O210 C201 -32.5(13) . .
O203 O205 O210 C201 -26(2) . .
Li2 O205 O210 C201 -180(2) 12_556 .
C202 O205 O210 Li2 147(2) . 12_556
O203 O205 O210 Li2 153.7(15) . 12_556
O2 C201 O210 C202 -100.1(12) . .
C207 C201 O210 C202 9.1(12) . .
O2 C201 O210 O205 -68(2) . .
C202 C201 O210 O205 32.5(15) . .
C207 C201 O210 O205 42(2) . .
O2 C201 O210 Li2 115(20) . 12_556
C202 C201 O210 Li2 -145(21) . 12_556
C207 C201 O210 Li2 -136(20) . 12_556
C202 C201 O2 C21 -176.3(5) . .
C207 C201 O2 C21 147.4(7) . .
O210 C201 O2 C21 -125.7(14) . .
C201 O2 C21 C26 94.9(4) . .
C201 O2 C21 C22 -88.5(4) . .
C26 C21 C22 C23 -3.9(4) . .
O2 C21 C22 C23 179.6(2) . .
C26 C21 C22 C17 174.8(3) . .
O2 C21 C22 C17 -1.8(4) . .
C16 C17 C22 C23 78.2(4) . .
C16 C17 C22 C21 -100.4(3) . .
C21 C22 C23 C24 1.0(4) . .
C17 C22 C23 C24 -177.6(3) . .
C22 C23 C24 C25 1.8(4) . .
C23 C24 C25 C26 -1.8(4) . .
C22 C21 C26 C25 3.8(4) . .
O2 C21 C26 C25 -179.7(2) . .
C22 C21 C26 C27 -173.9(2) . .
O2 C21 C26 C27 2.7(4) . .
C24 C25 C26 C21 -0.8(4) . .
C24 C25 C26 C27 176.8(3) . .
C21 C26 C27 C32 100.9(3) . .
C25 C26 C27 C32 -76.6(3) . .
O3 C31 C32 C33 176.0(3) . .
C36 C31 C32 C33 -1.9(4) . .
O3 C31 C32 C27 -1.7(4) . .
C36 C31 C32 C27 -179.7(3) . .
C26 C27 C32 C33 107.8(3) . .
C26 C27 C32 C31 -74.5(4) . .
C31 C32 C33 C34 0.1(4) . .
C27 C32 C33 C34 177.8(3) . .
C32 C33 C34 C35 0.6(5) . .
C33 C34 C35 C36 0.6(5) . .
C34 C35 C36 C31 -2.4(4) . .
C34 C35 C36 C37 -179.0(3) . .
O3 C31 C36 C35 -174.9(3) . .
C32 C31 C36 C35 3.1(4) . .
O3 C31 C36 C37 1.7(4) . .
C32 C31 C36 C37 179.7(3) . .
C35 C36 C37 C42 -109.9(3) . .
C31 C36 C37 C42 73.6(4) . .
O4 C401 C402 C407 -98.5(12) . .
O410 C401 C402 C407 160(3) . .
O4 C401 C402 O410 102(2) . .
C407 C401 C402 O410 -160(3) . .
O4 C401 C402 O403 52.2(14) . .
C407 C401 C402 O403 150.6(18) . .
O410 C401 C402 O403 -50(3) . .
O4 C401 C402 O404 -162.8(9) . .
C407 C401 C402 O404 -64.3(12) . .
O410 C401 C402 O404 95(3) . .
O4 C401 C402 O406 149.9(18) . .
C407 C401 C402 O406 -112(2) . .
O410 C401 C402 O406 48(3) . .
O4 C401 C402 O405 -58.2(10) . .
C407 C401 C402 O405 40.2(11) . .
O410 C401 C402 O405 -160(3) . .
C407 C402 O403 O410 167(4) . .
O404 C402 O403 O410 -86(3) . .
C401 C402 O403 O410 55(3) . .
O406 C402 O403 O410 -60(3) . .
O405 C402 O403 O410 172(3) . .
C407 C402 O404 O406 -173(2) . .
O410 C402 O404 O406 -27(3) . .
O403 C402 O404 O406 39(2) . .
C401 C402 O404 O406 -105(2) . .
O405 C402 O404 O406 142(2) . .
C407 C402 O404 O409 1.4(18) . .
O410 C402 O404 O409 147(3) . .
O403 C402 O404 O409 -147.4(19) . .
C401 C402 O404 O409 69.3(16) . .
O406 C402 O404 O409 174(3) . .
O405 C402 O404 O409 -44.0(17) . .
O410 C402 O404 C407 145(3) . .
O403 C402 O404 C407 -148.8(19) . .
C401 C402 O404 C407 67.9(12) . .
O406 C402 O404 C407 173(2) . .
O405 C402 O404 C407 -45.3(11) . .
C407 C402 O404 Li1 116.2(15) . .
O410 C402 O404 Li1 -98(3) . .
O403 C402 O404 Li1 -33(2) . .
C401 C402 O404 Li1 -175.9(9) . .
O406 C402 O404 Li1 -71(2) . .
O405 C402 O404 Li1 70.8(14) . .
C407 C402 O405 O408 19(2) . .
O410 C402 O405 O408 -134(8) . .
O403 C402 O405 O408 -157(2) . .
O404 C402 O405 O408 79(2) . .
C401 C402 O405 O408 -34(2) . .
O406 C402 O405 O408 112(3) . .
O410 C402 O405 C407 -154(8) . .
O403 C402 O405 C407 -176.8(18) . .
O404 C402 O405 C407 59.4(14) . .
C401 C402 O405 C407 -53.5(14) . .
O406 C402 O405 C407 93(2) . .
C407 C402 O405 Li2 -83(2) . 2
O410 C402 O405 Li2 123(8) . 2
O403 C402 O405 Li2 100(2) . 2
O404 C402 O405 Li2 -24(2) . 2
C401 C402 O405 Li2 -136.8(16) . 2
O406 C402 O405 Li2 10(3) . 2
O409 O404 O406 O410 -24(21) . .
C402 O404 O406 O410 24(3) . .
C407 O404 O406 O410 18(4) . .
Li1 O404 O406 O410 155(3) . .
O409 O404 O406 C402 -47(19) . .
C407 O404 O406 C402 -5.6(18) . .
Li1 O404 O406 C402 131.9(9) . .
O409 O404 O406 Li1 -179(100) . .
C402 O404 O406 Li1 -131.9(9) . .
C407 O404 O406 Li1 -137.4(16) . .
O409 O404 O406 Li1 7(36) . 11_557
C402 O404 O406 Li1 55(19) . 11_557
C407 O404 O406 Li1 49(20) . 11_557
Li1 O404 O406 Li1 -173(19) . 11_557
C407 C402 O406 O404 8(2) . .
O410 C402 O406 O404 149(4) . .
O403 C402 O406 O404 -148(2) . .
C401 C402 O406 O404 93.4(19) . .
O405 C402 O406 O404 -52(3) . .
C407 C402 O406 O410 -141(3) . .
O403 C402 O406 O410 63(3) . .
O404 C402 O406 O410 -149(4) . .
C401 C402 O406 O410 -55(3) . .
O405 C402 O406 O410 159(3) . .
C407 C402 O406 Li1 53(2) . .
O410 C402 O406 Li1 -166(4) . .
O403 C402 O406 Li1 -102.6(18) . .
O404 C402 O406 Li1 45.4(15) . .
C401 C402 O406 Li1 138.8(12) . .
O405 C402 O406 Li1 -6(3) . .
C407 C402 O406 Li1 -164.9(14) . 11_557
O410 C402 O406 Li1 -24(3) . 11_557
O403 C402 O406 Li1 39.4(16) . 11_557
O404 C402 O406 Li1 -173(3) . 11_557
C401 C402 O406 Li1 -79.2(18) . 11_557
O405 C402 O406 Li1 135.7(16) . 11_557
O410 C402 C407 O405 165(5) . .
O403 C402 C407 O405 6(3) . .
O404 C402 C407 O405 -115.4(12) . .
C401 C402 C407 O405 128.9(11) . .
O406 C402 C407 O405 -121.0(19) . .
O410 C402 C407 O408 150(5) . .
O403 C402 C407 O408 -9(4) . .
O404 C402 C407 O408 -131(2) . .
C401 C402 C407 O408 113.6(19) . .
O406 C402 C407 O408 -136(2) . .
O405 C402 C407 O408 -15.3(17) . .
O410 C402 C407 O409 -81(5) . .
O403 C402 C407 O409 120(3) . .
O404 C402 C407 O409 -2(2) . .
C401 C402 C407 O409 -117(2) . .
O406 C402 C407 O409 -7(3) . .
O405 C402 C407 O409 114(3) . .
O410 C402 C407 O404 -80(5) . .
O403 C402 C407 O404 122(3) . .
C401 C402 C407 O404 -115.8(8) . .
O406 C402 C407 O404 -5.6(18) . .
O405 C402 C407 O404 115.4(12) . .
O410 C402 C407 C401 36(5) . .
O403 C402 C407 C401 -123(3) . .
O404 C402 C407 C401 115.8(8) . .
O406 C402 C407 C401 110.1(17) . .
O405 C402 C407 C401 -128.9(11) . .
O410 C402 C407 Li2 -170(4) . 2
O403 C402 C407 Li2 31(3) . 2
O404 C402 C407 Li2 -90.1(10) . 2
C401 C402 C407 Li2 154.2(9) . 2
O406 C402 C407 Li2 -95.7(18) . 2
O405 C402 C407 Li2 25.3(8) . 2
O408 O405 C407 C402 -160(2) . .
Li2 O405 C407 C402 136.1(14) 2 .
C402 O405 C407 O408 160(2) . .
Li2 O405 C407 O408 -63.4(19) 2 .
O408 O405 C407 O409 76(3) . .
C402 O405 C407 O409 -123(2) . .
Li2 O405 C407 O409 13(3) 2 .
O408 O405 C407 O404 137(2) . .
C402 O405 C407 O404 -62.2(13) . .
Li2 O405 C407 O404 74(2) 2 .
O408 O405 C407 C401 -104(2) . .
C402 O405 C407 C401 56.1(14) . .
Li2 O405 C407 C401 -167.8(9) 2 .
O408 O405 C407 Li2 63.4(19) . 2
C402 O405 C407 Li2 -136.1(14) . 2
O406 O404 C407 C402 8(3) . .
O409 O404 C407 C402 -178(2) . .
Li1 O404 C407 C402 -103.5(16) . .
O406 O404 C407 O405 83(3) . .
O409 O404 C407 O405 -103(2) . .
C402 O404 C407 O405 75.2(16) . .
Li1 O404 C407 O405 -28(2) . .
O406 O404 C407 O408 123(3) . .
O409 O404 C407 O408 -63(3) . .
C402 O404 C407 O408 115(3) . .
Li1 O404 C407 O408 11(4) . .
O406 O404 C407 O409 -174(3) . .
C402 O404 C407 O409 178(2) . .
Li1 O404 C407 O409 75(2) . .
O406 O404 C407 C401 -48(3) . .
O409 O404 C407 C401 126.0(19) . .
C402 O404 C407 C401 -55.6(10) . .
Li1 O404 C407 C401 -159.1(11) . .
O406 O404 C407 Li2 117(2) . 2
O409 O404 C407 Li2 -69.2(16) . 2
C402 O404 C407 Li2 109.2(12) . 2
Li1 O404 C407 Li2 5.7(17) . 2
O4 C401 C407 C402 94.7(10) . .
O410 C401 C407 C402 -14(2) . .
O4 C401 C407 O405 27.9(19) . .
C402 C401 C407 O405 -66.8(17) . .
O410 C401 C407 O405 -81(2) . .
O4 C401 C407 O408 -21(2) . .
C402 C401 C407 O408 -116(2) . .
O410 C401 C407 O408 -130(3) . .
O4 C401 C407 O409 -153(2) . .
C402 C401 C407 O409 112(2) . .
O410 C401 C407 O409 98(3) . .
O4 C401 C407 O404 151.4(9) . .
C402 C401 C407 O404 56.7(10) . .
O410 C401 C407 O404 42.5(19) . .
O4 C401 C407 Li2 11(3) . 2
C402 C401 C407 Li2 -84(2) . 2
O410 C401 C407 Li2 -98(3) . 2
C402 O405 O408 C407 -13.9(15) . .
Li2 O405 O408 C407 131.0(11) 2 .
C407 O405 O408 Li2 -131.0(11) . 2
C402 O405 O408 Li2 -144.9(14) . 2
C402 C407 O408 O405 24(3) . .
O409 C407 O408 O405 -115(2) . .
O404 C407 O408 O405 -66(3) . .
C401 C407 O408 O405 103(2) . .
Li2 C407 O408 O405 -56.6(19) 2 .
C402 C407 O408 Li2 80(2) . 2
O405 C407 O408 Li2 56.6(19) . 2
O409 C407 O408 Li2 -58(2) . 2
O404 C407 O408 Li2 -9(3) . 2
C401 C407 O408 Li2 159.6(10) . 2
O406 O404 O409 C407 45(19) . .
C402 O404 O409 C407 -1.1(15) . .
Li1 O404 O409 C407 -134.3(12) . .
O406 O404 O409 O206 170(18) . 2
C402 O404 O409 O206 124(3) . 2
C407 O404 O409 O206 125(3) . 2
Li1 O404 O409 O206 -9(3) . 2
O406 O404 O409 Li1 179(100) . .
C402 O404 O409 Li1 133.2(12) . .
C407 O404 O409 Li1 134.3(12) . .
C402 C407 O409 O404 2(2) . .
O405 C407 O409 O404 101.4(19) . .
O408 C407 O409 O404 141.3(17) . .
C401 C407 O409 O404 -78(2) . .
Li2 C407 O409 O404 108.9(12) 2 .
C402 C407 O409 O206 -125(3) . 2
O405 C407 O409 O206 -26(4) . 2
O408 C407 O409 O206 14(4) . 2
O404 C407 O409 O206 -127(3) . 2
C401 C407 O409 O206 155(2) . 2
Li2 C407 O409 O206 -18(3) 2 2
C402 C407 O409 Li1 -32(2) . .
O405 C407 O409 Li1 68(2) . .
O408 C407 O409 Li1 108.0(16) . .
O404 C407 O409 Li1 -33.3(9) . .
C401 C407 O409 Li1 -111.1(16) . .
Li2 C407 O409 Li1 75.7(9) 2 .
C407 C402 O410 O403 -168(4) . .
O404 C402 O410 O403 121.1(17) . .
C401 C402 O410 O403 -132(2) . .
O406 C402 O410 O403 100(3) . .
O405 C402 O410 O403 -26(9) . .
C407 C402 O410 O406 92(5) . .
O403 C402 O410 O406 -100(3) . .
O404 C402 O410 O406 21(2) . .
C401 C402 O410 O406 129(2) . .
O405 C402 O410 O406 -125(7) . .
C407 C402 O410 C401 -36(5) . .
O403 C402 O410 C401 132(2) . .
O404 C402 O410 C401 -107.2(10) . .
O406 C402 O410 C401 -129(2) . .
O405 C402 O410 C401 106(8) . .
C407 C402 O410 Li1 133(4) . 11_557
O403 C402 O410 Li1 -59(5) . 11_557
O404 C402 O410 Li1 62(5) . 11_557
C401 C402 O410 Li1 170(6) . 11_557
O406 C402 O410 Li1 41(4) . 11_557
O405 C402 O410 Li1 -84(9) . 11_557
C402 O403 O410 O406 69(3) . .
C402 O403 O410 C401 -43.0(18) . .
C402 O403 O410 Li1 149(3) . 11_557
O404 O406 O410 C402 -28(3) . .
Li1 O406 O410 C402 32(8) . .
Li1 O406 O410 C402 156(3) 11_557 .
O404 O406 O410 O403 -90(3) . .
C402 O406 O410 O403 -62(2) . .
Li1 O406 O410 O403 -29(9) . .
Li1 O406 O410 O403 95(3) 11_557 .
O404 O406 O410 C401 19(4) . .
C402 O406 O410 C401 47(2) . .
Li1 O406 O410 C401 79(8) . .
Li1 O406 O410 C401 -157(4) 11_557 .
O404 O406 O410 Li1 175(3) . 11_557
C402 O406 O410 Li1 -156(3) . 11_557
Li1 O406 O410 Li1 -124(7) . 11_557
O4 C401 O410 C402 -94.1(19) . .
C407 C401 O410 C402 12.7(17) . .
O4 C401 O410 O403 -50(3) . .
C402 C401 O410 O403 44(2) . .
C407 C401 O410 O403 57(3) . .
O4 C401 O410 O406 -146(3) . .
C402 C401 O410 O406 -52(3) . .
C407 C401 O410 O406 -39(3) . .
O4 C401 O410 Li1 101(6) . 11_557
C402 C401 O410 Li1 -165(8) . 11_557
C407 C401 O410 Li1 -152(6) . 11_557
C402 C401 O4 C41 -174.3(5) . .
C407 C401 O4 C41 144.6(7) . .
O410 C401 O4 C41 -127.5(19) . .
C401 O4 C41 C42 -92.0(4) . .
C401 O4 C41 C46 90.9(4) . .
O4 C41 C42 C43 179.0(2) . .
C46 C41 C42 C43 -4.0(4) . .
O4 C41 C42 C37 -2.6(4) . .
C46 C41 C42 C37 174.4(3) . .
C36 C37 C42 C43 75.4(4) . .
C36 C37 C42 C41 -103.0(3) . .
C41 C42 C43 C44 -0.2(4) . .
C37 C42 C43 C44 -178.7(3) . .
C42 C43 C44 C45 3.3(4) . .
C43 C44 C45 C46 -2.3(5) . .
C44 C45 C46 C41 -1.8(4) . .
C44 C45 C46 C47 176.6(3) . .
O4 C41 C46 C45 -178.0(2) . .
C42 C41 C46 C45 5.0(4) . .
O4 C41 C46 C47 3.7(4) . .
C42 C41 C46 C47 -173.3(3) . .
C13 C12 C47 C46 107.4(3) . .
C11 C12 C47 C46 -74.3(4) . .
C45 C46 C47 C12 -76.8(4) . .
C41 C46 C47 C12 101.4(4) . .
O406 O404 Li1 O203 177(2) . 2
O409 O404 Li1 O203 -2.8(17) . 2
C402 O404 Li1 O203 -117.1(14) . 2
C407 O404 Li1 O203 -59.4(18) . 2
O406 O404 Li1 O208 157(2) . 2
O409 O404 Li1 O208 -22.6(16) . 2
C402 O404 Li1 O208 -136.9(13) . 2
C407 O404 Li1 O208 -79.2(16) . 2
O409 O404 Li1 O406 180(3) . .
C402 O404 Li1 O406 66(2) . .
C407 O404 Li1 O406 123(3) . .
O406 O404 Li1 O94 -97(2) . .
O409 O404 Li1 O94 82.9(17) . .
C402 O404 Li1 O94 -31.4(16) . .
C407 O404 Li1 O94 26.2(19) . .
O406 O404 Li1 O410 68(2) . 12_557
O409 O404 Li1 O410 -112.6(19) . 12_557
C402 O404 Li1 O410 133.1(16) . 12_557
C407 O404 Li1 O410 -169.2(19) . 12_557
O406 O404 Li1 O409 -180(3) . .
C402 O404 Li1 O409 -114(2) . .
C407 O404 Li1 O409 -56.6(18) . .
O406 O404 Li1 O406 50.8(19) . 12_557
O409 O404 Li1 O406 -129.3(17) . 12_557
C402 O404 Li1 O406 116.4(14) . 12_557
C407 O404 Li1 O406 174.1(16) . 12_557
O406 O404 Li1 Li2 -128(2) . 2
O409 O404 Li1 Li2 51.8(14) . 2
C402 O404 Li1 Li2 -62.5(12) . 2
C407 O404 Li1 Li2 -4.8(14) . 2
O410 O406 Li1 O404 -69(7) . .
C402 O406 Li1 O404 -44.2(15) . .
Li1 O406 Li1 O404 179(3) 11_557 .
O404 O406 Li1 O203 -4(3) . 2
O410 O406 Li1 O203 -73(8) . 2
C402 O406 Li1 O203 -48(3) . 2
Li1 O406 Li1 O203 175.3(12) 11_557 2
O404 O406 Li1 O208 -26(2) . 2
O410 O406 Li1 O208 -96(8) . 2
C402 O406 Li1 O208 -71(2) . 2
Li1 O406 Li1 O208 152.4(13) 11_557 2
O404 O406 Li1 O94 91(2) . .
O410 O406 Li1 O94 22(8) . .
C402 O406 Li1 O94 47(2) . .
Li1 O406 Li1 O94 -90.3(17) 11_557 .
O404 O406 Li1 O410 -109(2) . 12_557
O410 O406 Li1 O410 -178(8) . 12_557
C402 O406 Li1 O410 -153(2) . 12_557
Li1 O406 Li1 O410 70.0(17) 11_557 12_557
O404 O406 Li1 O409 0.1(15) . .
O410 O406 Li1 O409 -69(7) . .
C402 O406 Li1 O409 -44.2(17) . .
Li1 O406 Li1 O409 179(2) 11_557 .
O404 O406 Li1 O406 -135.1(19) . 12_557
O410 O406 Li1 O406 156(7) . 12_557
C402 O406 Li1 O406 -179.4(17) . 12_557
Li1 O406 Li1 O406 43.7(18) 11_557 12_557
O404 O406 Li1 Li2 46.9(17) . 2
O410 O406 Li1 Li2 -22(8) . 2
C402 O406 Li1 Li2 2.7(18) . 2
Li1 O406 Li1 Li2 -134.3(15) 11_557 2
C407 O409 Li1 O404 41.9(14) . .
O206 O409 Li1 O404 173(2) 2 .
O404 O409 Li1 O203 177.1(17) . 2
C407 O409 Li1 O203 -141.0(18) . 2
O206 O409 Li1 O203 -9.6(15) 2 2
O404 O409 Li1 O208 155.3(17) . 2
C407 O409 Li1 O208 -162.8(19) . 2
O206 O409 Li1 O208 -31.4(14) 2 2
O404 O409 Li1 O406 -0.1(15) . .
C407 O409 Li1 O406 41.8(18) . .
O206 O409 Li1 O406 173.2(19) 2 .
O404 O409 Li1 O94 -103.0(16) . .
C407 O409 Li1 O94 -61.2(19) . .
O206 O409 Li1 O94 70.3(17) 2 .
O404 O409 Li1 O410 69.1(18) . 12_557
C407 O409 Li1 O410 111.0(19) . 12_557
O206 O409 Li1 O410 -117.6(18) 2 12_557
O404 O409 Li1 O406 67(2) . 12_557
C407 O409 Li1 O406 109.3(18) . 12_557
O206 O409 Li1 O406 -119.3(17) 2 12_557
O404 O409 Li1 Li2 -113.3(16) . 2
C407 O409 Li1 Li2 -71.4(15) . 2
O206 O409 Li1 Li2 60.0(13) 2 2
O206 O204 Li2 O405 -4.9(19) . 3
C202 O204 Li2 O405 -106.6(13) . 3
C207 O204 Li2 O405 -55.5(15) . 3
O206 O204 Li2 O408 -26.0(18) . 3
C202 O204 Li2 O408 -127.7(13) . 3
C207 O204 Li2 O408 -76.6(15) . 3
O206 O204 Li2 O210 -101(2) . 11_556
C202 O204 Li2 O210 156.9(16) . 11_556
C207 O204 Li2 O210 -152.0(17) . 11_556
C202 O204 Li2 O206 -102(2) . .
C207 O204 Li2 O206 -50.6(17) . .
O206 O204 Li2 O205 -134.5(18) . 11_556
C202 O204 Li2 O205 123.8(14) . 11_556
C207 O204 Li2 O205 174.9(15) . 11_556
O206 O204 Li2 O94 89.4(19) . 3
C202 O204 Li2 O94 -12.4(15) . 3
C207 O204 Li2 O94 38.7(16) . 3
O206 O204 Li2 C407 -4.6(18) . 3
C202 O204 Li2 C407 -106.4(13) . 3
C207 O204 Li2 C407 -55.2(14) . 3
O206 O204 Li2 Li1 52.8(17) . 3
C202 O204 Li2 Li1 -48.9(12) . 3
C207 O204 Li2 Li1 2.2(13) . 3
O204 O206 Li2 O405 175.5(17) . 3
C207 O206 Li2 O405 -138(2) . 3
O409 O206 Li2 O405 -7.4(15) 3 3
C202 O206 Li2 O405 -152.0(11) . 3
O204 O206 Li2 O408 153.2(19) . 3
C207 O206 Li2 O408 -160(2) . 3
O409 O206 Li2 O408 -29.8(14) 3 3
C202 O206 Li2 O408 -174.3(13) . 3
C207 O206 Li2 O204 46.9(18) . .
O409 O206 Li2 O204 177(3) 3 .
C202 O206 Li2 O204 32.5(11) . .
O204 O206 Li2 O210 80(2) . 11_556
C207 O206 Li2 O210 127(2) . 11_556
O409 O206 Li2 O210 -103.0(18) 3 11_556
C202 O206 Li2 O210 112.4(15) . 11_556
O204 O206 Li2 O205 45.6(18) . 11_556
C207 O206 Li2 O205 92(2) . 11_556
O409 O206 Li2 O205 -137.4(15) 3 11_556
C202 O206 Li2 O205 78.1(12) . 11_556
O204 O206 Li2 O94 -94.2(18) . 3
C207 O206 Li2 O94 -47(2) . 3
O409 O206 Li2 O94 82.8(16) 3 3
C202 O206 Li2 O94 -61.7(14) . 3
O204 O206 Li2 C407 174.9(19) . 3
C207 O206 Li2 C407 -138(2) . 3
O409 O206 Li2 C407 -8.0(13) 3 3
C202 O206 Li2 C407 -152.6(13) . 3
O204 O206 Li2 Li1 -115.9(19) . 3
C207 O206 Li2 Li1 -69.1(19) . 3
O409 O206 Li2 Li1 61.1(13) 3 3
C202 O206 Li2 Li1 -83.4(11) . 3
O404 Li1 O94 O94 63(4) . 3
O203 Li1 O94 O94 164(4) 2 3
O208 Li1 O94 O94 161(4) 2 3
O406 Li1 O94 O94 33(4) . 3
O410 Li1 O94 O94 -63(7) 12_557 3
O409 Li1 O94 O94 93(4) . 3
O406 Li1 O94 O94 -78(5) 12_557 3
Li2 Li1 O94 O94 104(5) 2 3
O404 Li1 O94 O94 145(3) . 2
O203 Li1 O94 O94 -114(3) 2 2
O208 Li1 O94 O94 -117(3) 2 2
O406 Li1 O94 O94 115(3) . 2
O410 Li1 O94 O94 19(7) 12_557 2
O409 Li1 O94 O94 175(3) . 2
O406 Li1 O94 O94 4(4) 12_557 2
Li2 Li1 O94 O94 -174(4) 2 2
O404 Li1 O94 Li2 -40.7(12) . 2
O203 Li1 O94 Li2 60.3(10) 2 2
O208 Li1 O94 Li2 56.9(12) 2 2
O406 Li1 O94 Li2 -71.2(14) . 2
O410 Li1 O94 Li2 -167(4) 12_557 2
O409 Li1 O94 Li2 -11.1(13) . 2
O406 Li1 O94 Li2 178.3(10) 12_557 2
